data_7031228
loop_
_publ_author_name
'Yasuda, Ryoga'
'Iwasa, Kentaro'
'Niikura, Fumiya'
'Seino, Hidetake'
'Mizobe, Yasushi'

_publ_section_title
;
 A molybdenum complex bearing a tetraphosphine ligand as a precursor for
 heterobimetallic complexes.
;
_journal_issue 24
_journal_name_full 'Dalton transactions (Cambridge, England : 2003)'
_journal_page_first 9344
_journal_page_last 9355
_journal_paper_doi 10.1039/c4dt00581c
_journal_volume 43
_journal_year 2014
_chemical_formula_moiety 'C54.70 H52.40 Cl5.40 F3 Mo O3 P4 S'
_chemical_formula_sum 'C54.7 H52.4 Cl5.4 F3 Mo O3 P4 S'
_chemical_formula_weight 1258.15
_space_group_IT_number 14
_symmetry_cell_setting monoclinic
_symmetry_Int_Tables_number 14
_symmetry_space_group_name_Hall '-P 2ybc'
_symmetry_space_group_name_H-M 'P 1 21/c 1'
_atom_sites_solution_hydrogens geom
_atom_sites_solution_primary heavy
_atom_sites_solution_secondary difmap
_cell_angle_alpha 90.0000
_cell_angle_beta 96.7630(15)
_cell_angle_gamma 90.0000
_cell_formula_units_Z 4
_cell_length_a 13.665(5)
_cell_length_b 19.171(6)
_cell_length_c 21.184(7)
_cell_measurement_reflns_used 15497
_cell_measurement_temperature 113
_cell_measurement_theta_max 27.48
_cell_measurement_theta_min 3.00
_cell_volume 5511(3)
_computing_cell_refinement CrystalClear
_computing_data_collection 'CrystalClear (Rigaku Corp., 2000)'
_computing_data_reduction CrystalClear
_computing_molecular_graphics 'CrystalStructure 4.0'
_computing_publication_material 'CrystalStructure 4.0 (Rigaku, 2010)'
_computing_structure_refinement 'CRYSTALS (Carruthers, et al., 1999)'
_computing_structure_solution 'DIRDIF99-PATTY (Gould, et al., 1999)'
_diffrn_ambient_temperature 113
_diffrn_detector_area_resol_mean 7.314
_diffrn_measured_fraction_theta_full 0.995
_diffrn_measured_fraction_theta_max 0.995
_diffrn_measurement_device_type 'Rigaku Mercury70'
_diffrn_measurement_method \w
_diffrn_radiation_type 'Mo K\a'
_diffrn_radiation_wavelength 0.71070
_diffrn_reflns_av_R_equivalents 0.0735
_diffrn_reflns_limit_h_max 15
_diffrn_reflns_limit_h_min -17
_diffrn_reflns_limit_k_max 24
_diffrn_reflns_limit_k_min -23
_diffrn_reflns_limit_l_max 27
_diffrn_reflns_limit_l_min -27
_diffrn_reflns_number 43149
_diffrn_reflns_theta_full 27.48
_diffrn_reflns_theta_max 27.48
_diffrn_standards_number 0
_exptl_absorpt_coefficient_mu 0.707
_exptl_absorpt_correction_T_max 0.868
_exptl_absorpt_correction_T_min 0.540
_exptl_absorpt_correction_type multi-scan
_exptl_absorpt_process_details 'REQAB (Rigaku, 1998)'
_exptl_crystal_colour black
_exptl_crystal_density_diffrn 1.516
_exptl_crystal_density_method 'not measured'
_exptl_crystal_description block
_exptl_crystal_F_000 2565.60
_exptl_crystal_size_max 0.200
_exptl_crystal_size_mid 0.200
_exptl_crystal_size_min 0.200
_refine_diff_density_max 3.360
_refine_diff_density_min -1.130
_refine_ls_extinction_method none
_refine_ls_goodness_of_fit_ref 1.062
_refine_ls_hydrogen_treatment constr
_refine_ls_number_parameters 716
_refine_ls_number_reflns 12571
_refine_ls_number_restraints 0
_refine_ls_R_factor_gt 0.0577
_refine_ls_shift/su_max 0.000
_refine_ls_structure_factor_coef Fsqd
_refine_ls_weighting_details 'w = 1/[0.0010Fo^2^ + 0.5000\s(Fo^2^) + 0.0800]/(4Fo^2^)'
_refine_ls_weighting_scheme calc
_refine_ls_wR_factor_ref 0.1717
_reflns_number_gt 8121
_reflns_number_total 12571
_reflns_threshold_expression F^2^>2.0\s(F^2^)
_cod_data_source_file c4dt00581c2.cif
_cod_data_source_block '_[CpMo(P4)][OTf]_2.7CH2Cl2'
_cod_original_cell_volume 5511(4)
_cod_original_formula_sum 'C54.70 H52.40 Cl5.40 F3 Mo O3 P4 S'
_cod_database_code 7031228

loop_
_symmetry_equiv_pos_site_id
_symmetry_equiv_pos_as_xyz
1 +X,+Y,+Z
2 -X,1/2+Y,1/2-Z
3 -X,-Y,-Z
4 +X,1/2-Y,1/2+Z

loop_
_atom_site_label
_atom_site_type_symbol
_atom_site_fract_x
_atom_site_fract_y
_atom_site_fract_z
_atom_site_U_iso_or_equiv
_atom_site_adp_type
_atom_site_occupancy
_atom_site_symmetry_multiplicity
_atom_site_calc_flag
_atom_site_refinement_flags
Mo(1) Mo 0.09392(2) 0.01639(2) 0.322100(10) 0.01438(9) Uani 1.0 4 d .
Cl(1) Cl 0.66057(12) 0.25585(10) 0.33973(9) 0.0681(6) Uani 1.0 4 d .
Cl(2) Cl 0.50759(15) 0.31324(16) 0.40978(11) 0.1006(9) Uani 1.0 4 d .
Cl(3) Cl 0.41638(15) 0.02274(11) 0.06273(9) 0.0721(6) Uani 1.0 4 d .
Cl(4) Cl 0.31704(18) 0.15512(10) 0.02731(9) 0.0810(7) Uani 1.0 4 d .
Cl(5) Cl 0.5117(4) 0.0520(3) 0.5109(2) 0.0868(15) Uani 0.5000 4 d .
Cl(6) Cl 0.4187(3) 0.1864(3) 0.5117(3) 0.0865(15) Uani 0.5000 4 d .
Cl(7) Cl 0.5713(9) 0.1095(7) 0.5334(6) 0.092(4) Uiso 0.2000 4 d .
Cl(8) Cl 0.4101(11) 0.1647(8) 0.4539(8) 0.117(5) Uiso 0.2000 4 d .
S(1) S 0.79173(9) 0.21442(6) 0.06946(5) 0.0315(3) Uani 1.0 4 d .
P(1) P -0.03260(7) -0.06761(5) 0.28011(4) 0.0158(3) Uani 1.0 4 d .
P(2) P 0.17808(7) -0.05887(5) 0.25214(5) 0.0166(3) Uani 1.0 4 d .
P(3) P 0.12635(7) 0.09117(5) 0.23438(4) 0.0159(3) Uani 1.0 4 d .
P(4) P -0.03408(7) 0.10891(5) 0.31914(5) 0.0166(3) Uani 1.0 4 d .
F(1) F 0.6525(3) 0.12035(16) 0.05126(17) 0.0544(10) Uani 1.0 4 d .
F(2) F 0.6922(3) 0.1474(2) 0.14913(16) 0.0574(11) Uani 1.0 4 d .
F(3) F 0.6055(3) 0.21812(19) 0.0876(2) 0.0660(12) Uani 1.0 4 d .
O(1) O 0.8648(3) 0.15949(19) 0.07753(18) 0.0415(11) Uani 1.0 4 d .
O(2) O 0.8071(3) 0.27001(19) 0.11553(19) 0.0496(12) Uani 1.0 4 d .
O(3) O 0.7655(4) 0.2358(3) 0.00516(19) 0.0646(14) Uani 1.0 4 d .
C(1) C -0.1412(3) -0.0530(2) 0.22148(18) 0.0180(9) Uani 1.0 4 d .
C(2) C -0.1294(3) -0.0112(2) 0.16894(19) 0.0213(10) Uani 1.0 4 d .
C(3) C -0.2033(4) -0.0045(3) 0.11884(19) 0.0250(11) Uani 1.0 4 d .
C(4) C -0.2914(4) -0.0417(3) 0.1204(3) 0.0327(13) Uani 1.0 4 d .
C(5) C -0.3017(3) -0.0848(3) 0.1705(3) 0.0308(12) Uani 1.0 4 d .
C(6) C -0.2282(3) -0.0915(3) 0.2208(2) 0.0245(11) Uani 1.0 4 d .
C(7) C -0.0848(3) -0.1148(2) 0.34340(18) 0.0197(10) Uani 1.0 4 d .
C(8) C -0.1682(4) -0.0902(3) 0.36896(19) 0.0249(11) Uani 1.0 4 d .
C(9) C -0.2014(4) -0.1240(3) 0.4210(2) 0.0305(12) Uani 1.0 4 d .
C(10) C -0.1529(4) -0.1812(3) 0.4477(2) 0.0320(12) Uani 1.0 4 d .
C(11) C -0.0701(4) -0.2062(3) 0.4235(2) 0.0311(12) Uani 1.0 4 d .
C(12) C -0.0356(4) -0.1732(2) 0.37144(18) 0.0236(10) Uani 1.0 4 d .
C(13) C 0.0173(3) -0.14028(19) 0.23445(18) 0.0189(10) Uani 1.0 4 d .
C(14) C 0.1281(3) -0.14777(19) 0.24855(18) 0.0185(10) Uani 1.0 4 d .
C(15) C 0.3108(3) -0.0738(2) 0.26486(19) 0.0220(10) Uani 1.0 4 d .
C(16) C 0.3740(4) -0.0352(3) 0.2313(3) 0.0274(11) Uani 1.0 4 d .
C(17) C 0.4751(4) -0.0446(3) 0.2428(3) 0.0364(14) Uani 1.0 4 d .
C(18) C 0.5146(4) -0.0930(3) 0.2875(3) 0.0376(14) Uani 1.0 4 d .
C(19) C 0.4528(4) -0.1315(3) 0.3204(3) 0.0341(13) Uani 1.0 4 d .
C(20) C 0.3507(4) -0.1228(3) 0.3093(2) 0.0269(11) Uani 1.0 4 d .
C(21) C 0.1588(3) -0.02901(19) 0.16939(18) 0.0177(9) Uani 1.0 4 d .
C(22) C 0.1671(4) -0.0718(3) 0.1176(2) 0.0253(11) Uani 1.0 4 d .
C(23) C 0.1456(4) -0.0462(3) 0.0564(2) 0.0295(12) Uani 1.0 4 d .
C(24) C 0.1194(4) 0.0228(3) 0.0474(2) 0.0327(13) Uani 1.0 4 d .
C(25) C 0.1140(4) 0.0675(2) 0.09868(19) 0.0259(11) Uani 1.0 4 d .
C(26) C 0.1332(3) 0.04096(19) 0.16059(18) 0.0185(10) Uani 1.0 4 d .
C(27) C 0.2418(3) 0.1426(2) 0.23670(19) 0.0202(10) Uani 1.0 4 d .
C(28) C 0.3213(3) 0.1265(2) 0.2809(2) 0.0245(11) Uani 1.0 4 d .
C(29) C 0.4091(4) 0.1644(3) 0.2832(3) 0.0361(13) Uani 1.0 4 d .
C(30) C 0.4167(4) 0.2183(3) 0.2410(3) 0.0372(14) Uani 1.0 4 d .
C(31) C 0.3370(4) 0.2349(3) 0.1964(3) 0.0353(13) Uani 1.0 4 d .
C(32) C 0.2511(4) 0.1971(3) 0.1941(2) 0.0270(11) Uani 1.0 4 d .
C(33) C 0.0340(3) 0.16133(19) 0.21200(18) 0.0180(9) Uani 1.0 4 d .
C(34) C -0.0619(3) 0.1465(2) 0.23904(18) 0.0190(10) Uani 1.0 4 d .
C(35) C 0.0062(3) 0.1891(2) 0.36455(17) 0.0192(10) Uani 1.0 4 d .
C(36) C 0.1021(4) 0.2127(2) 0.36156(18) 0.0224(10) Uani 1.0 4 d .
C(37) C 0.1360(4) 0.2741(2) 0.39289(19) 0.0277(11) Uani 1.0 4 d .
C(38) C 0.0740(4) 0.3110(3) 0.4282(2) 0.0322(12) Uani 1.0 4 d .
C(39) C -0.0209(4) 0.2871(3) 0.43218(19) 0.0306(12) Uani 1.0 4 d .
C(40) C -0.0558(4) 0.2269(3) 0.39956(19) 0.0254(11) Uani 1.0 4 d .
C(41) C -0.1556(3) 0.0917(2) 0.34404(19) 0.0204(10) Uani 1.0 4 d .
C(42) C -0.1656(4) 0.0794(3) 0.4080(2) 0.0272(11) Uani 1.0 4 d .
C(43) C -0.2564(4) 0.0634(3) 0.4278(2) 0.0328(13) Uani 1.0 4 d .
C(44) C -0.3394(4) 0.0573(3) 0.3829(3) 0.0354(13) Uani 1.0 4 d .
C(45) C -0.3305(4) 0.0700(3) 0.3189(3) 0.0322(13) Uani 1.0 4 d .
C(46) C -0.2389(3) 0.0867(3) 0.3002(2) 0.0255(11) Uani 1.0 4 d .
C(47) C 0.2333(4) -0.0039(2) 0.39221(19) 0.0232(10) Uani 1.0 4 d .
C(48) C 0.1608(4) -0.0557(2) 0.40230(18) 0.0241(10) Uani 1.0 4 d .
C(49) C 0.0808(4) -0.0219(2) 0.42576(17) 0.0226(10) Uani 1.0 4 d .
C(50) C 0.1038(3) 0.0506(2) 0.43033(17) 0.0211(10) Uani 1.0 4 d .
C(51) C 0.1973(3) 0.0613(2) 0.41015(17) 0.0212(10) Uani 1.0 4 d .
C(52) C 0.6811(4) 0.1735(3) 0.0903(3) 0.0400(14) Uani 1.0 4 d .
C(53) C 0.6200(6) 0.3247(5) 0.3890(4) 0.078(3) Uani 1.0 4 d .
C(54) C 0.3909(7) 0.1069(5) 0.0823(6) 0.120(4) Uani 1.0 4 d .
C(55) C 0.5215(12) 0.1505(9) 0.4948(8) 0.077(5) Uiso 0.5000 4 d .
C(56) C 0.438(3) 0.0899(16) 0.4812(14) 0.046(7) Uiso 0.2000 4 d .
H(1) H -0.0691 0.0131 0.1677 0.0253 Uiso 1.0 4 calc R
H(2) H -0.1950 0.0253 0.0841 0.0295 Uiso 1.0 4 calc R
H(3) H -0.3430 -0.0375 0.0864 0.0383 Uiso 1.0 4 calc R
H(4) H -0.3610 -0.1107 0.1707 0.0367 Uiso 1.0 4 calc R
H(5) H -0.2367 -0.1217 0.2553 0.0297 Uiso 1.0 4 calc R
H(6) H -0.2020 -0.0505 0.3506 0.0299 Uiso 1.0 4 calc R
H(7) H -0.2580 -0.1071 0.4382 0.0374 Uiso 1.0 4 calc R
H(8) H -0.1758 -0.2041 0.4829 0.0383 Uiso 1.0 4 calc R
H(9) H -0.0364 -0.2458 0.4423 0.0366 Uiso 1.0 4 calc R
H(10) H 0.0218 -0.1902 0.3552 0.0277 Uiso 1.0 4 calc R
H(11) H -0.0129 -0.1827 0.2450 0.0223 Uiso 1.0 4 calc R
H(12) H 0.0016 -0.1312 0.1903 0.0224 Uiso 1.0 4 calc R
H(13) H 0.1539 -0.1737 0.2160 0.0219 Uiso 1.0 4 calc R
H(14) H 0.1442 -0.1706 0.2882 0.0220 Uiso 1.0 4 calc R
H(15) H 0.3476 -0.0023 0.2003 0.0327 Uiso 1.0 4 calc R
H(16) H 0.5177 -0.0177 0.2201 0.0437 Uiso 1.0 4 calc R
H(17) H 0.5839 -0.0993 0.2951 0.0445 Uiso 1.0 4 calc R
H(18) H 0.4799 -0.1640 0.3515 0.0402 Uiso 1.0 4 calc R
H(19) H 0.3081 -0.1505 0.3314 0.0320 Uiso 1.0 4 calc R
H(20) H 0.1877 -0.1188 0.1242 0.0305 Uiso 1.0 4 calc R
H(21) H 0.1489 -0.0760 0.0208 0.0358 Uiso 1.0 4 calc R
H(22) H 0.1045 0.0403 0.0054 0.0393 Uiso 1.0 4 calc R
H(23) H 0.0976 0.1153 0.0921 0.0311 Uiso 1.0 4 calc R
H(24) H 0.3159 0.0896 0.3103 0.0290 Uiso 1.0 4 calc R
H(25) H 0.4635 0.1528 0.3136 0.0421 Uiso 1.0 4 calc R
H(26) H 0.4766 0.2437 0.2422 0.0439 Uiso 1.0 4 calc R
H(27) H 0.3418 0.2725 0.1676 0.0424 Uiso 1.0 4 calc R
H(28) H 0.1970 0.2080 0.1634 0.0323 Uiso 1.0 4 calc R
H(29) H 0.0596 0.2047 0.2283 0.0211 Uiso 1.0 4 calc R
H(30) H 0.0219 0.1639 0.1670 0.0211 Uiso 1.0 4 calc R
H(31) H -0.0997 0.1140 0.2124 0.0225 Uiso 1.0 4 calc R
H(32) H -0.0984 0.1884 0.2413 0.0225 Uiso 1.0 4 calc R
H(33) H 0.1445 0.1868 0.3378 0.0261 Uiso 1.0 4 calc R
H(34) H 0.2011 0.2900 0.3900 0.0321 Uiso 1.0 4 calc R
H(35) H 0.0964 0.3526 0.4496 0.0374 Uiso 1.0 4 calc R
H(36) H -0.0629 0.3116 0.4573 0.0361 Uiso 1.0 4 calc R
H(37) H -0.1216 0.2115 0.4009 0.0299 Uiso 1.0 4 calc R
H(38) H -0.1088 0.0821 0.4385 0.0327 Uiso 1.0 4 calc R
H(39) H -0.2615 0.0560 0.4716 0.0396 Uiso 1.0 4 calc R
H(40) H -0.4014 0.0451 0.3958 0.0430 Uiso 1.0 4 calc R
H(41) H -0.3868 0.0672 0.2881 0.0385 Uiso 1.0 4 calc R
H(42) H -0.2330 0.0949 0.2566 0.0305 Uiso 1.0 4 calc R
H(43) H 0.2946 -0.0119 0.3765 0.0269 Uiso 1.0 4 calc R
H(44) H 0.1660 -0.1043 0.3944 0.0278 Uiso 1.0 4 calc R
H(45) H 0.0225 -0.0436 0.4365 0.0265 Uiso 1.0 4 calc R
H(46) H 0.0629 0.0860 0.4446 0.0246 Uiso 1.0 4 calc R
H(47) H 0.2305 0.1047 0.4088 0.0246 Uiso 1.0 4 calc R
H(48) H 0.6652 0.3281 0.4265 0.0921 Uiso 1.0 4 calc R
H(49) H 0.6200 0.3672 0.3659 0.0921 Uiso 1.0 4 calc R
H(50) H 0.3610 0.1061 0.1205 0.1384 Uiso 1.0 4 calc R
H(51) H 0.4524 0.1305 0.0894 0.1383 Uiso 1.0 4 calc R

loop_
_atom_site_aniso_label
_atom_site_aniso_U_11
_atom_site_aniso_U_22
_atom_site_aniso_U_33
_atom_site_aniso_U_12
_atom_site_aniso_U_13
_atom_site_aniso_U_23
Mo(1) 0.02210(18) 0.00914(16) 0.01096(16) -0.00065(11) -0.00205(12) 0.00001(11)
Cl(1) 0.0508(10) 0.0775(12) 0.0725(11) -0.0112(9) -0.0071(8) -0.0107(10)
Cl(2) 0.0545(11) 0.158(3) 0.0867(15) 0.0230(13) -0.0018(10) 0.0214(16)
Cl(3) 0.0827(13) 0.0742(13) 0.0596(11) 0.0050(10) 0.0084(9) 0.0051(9)
Cl(4) 0.1201(18) 0.0675(12) 0.0587(11) 0.0107(12) 0.0244(11) 0.0094(9)
Cl(5) 0.103(4) 0.097(3) 0.068(3) 0.007(3) 0.042(3) 0.010(3)
Cl(6) 0.060(3) 0.104(4) 0.098(4) -0.008(3) 0.018(2) 0.019(3)
S(1) 0.0472(7) 0.0230(6) 0.0219(6) -0.0058(5) -0.0053(5) -0.0032(5)
P(1) 0.0229(5) 0.0111(5) 0.0128(5) -0.0016(4) -0.0002(4) 0.0004(4)
P(2) 0.0219(5) 0.0120(5) 0.0154(5) -0.0005(4) 0.0001(4) 0.0002(4)
P(3) 0.0223(5) 0.0104(5) 0.0148(5) -0.0005(4) 0.0006(4) 0.0005(4)
P(4) 0.0215(5) 0.0137(5) 0.0143(5) 0.0011(4) -0.0001(4) -0.0001(4)
F(1) 0.050(2) 0.0367(17) 0.071(3) -0.0087(15) -0.0169(17) -0.0047(17)
F(2) 0.052(2) 0.073(3) 0.049(2) 0.0033(18) 0.0119(16) 0.0200(18)
F(3) 0.046(2) 0.047(2) 0.101(3) 0.0153(16) -0.0071(19) -0.005(2)
O(1) 0.040(2) 0.037(2) 0.048(3) -0.0000(16) 0.0068(17) -0.0111(17)
O(2) 0.059(3) 0.034(2) 0.054(3) -0.0065(18) -0.0022(19) -0.0227(19)
O(3) 0.089(4) 0.065(3) 0.035(3) -0.015(3) -0.012(2) 0.021(2)
C(1) 0.0201(19) 0.0181(18) 0.0156(18) -0.0020(15) 0.0006(15) -0.0019(15)
C(2) 0.026(2) 0.0175(19) 0.0196(19) 0.0003(16) 0.0006(16) -0.0021(16)
C(3) 0.032(3) 0.025(2) 0.0171(19) 0.0069(17) -0.0010(17) 0.0022(17)
C(4) 0.028(3) 0.041(3) 0.026(3) 0.007(2) -0.0073(18) -0.005(2)
C(5) 0.019(3) 0.039(3) 0.034(3) -0.0037(18) 0.0001(18) -0.007(2)
C(6) 0.024(2) 0.026(3) 0.024(2) -0.0021(17) 0.0048(17) -0.0001(17)
C(7) 0.029(3) 0.0160(18) 0.0138(18) -0.0073(16) -0.0003(15) -0.0017(15)
C(8) 0.037(3) 0.021(2) 0.0170(19) -0.0062(18) 0.0050(17) 0.0003(16)
C(9) 0.044(3) 0.027(3) 0.022(2) -0.007(2) 0.0120(19) -0.0024(18)
C(10) 0.053(3) 0.027(3) 0.015(2) -0.013(2) 0.0032(19) 0.0042(17)
C(11) 0.057(3) 0.017(2) 0.018(2) -0.007(2) -0.002(2) 0.0022(17)
C(12) 0.033(3) 0.020(2) 0.0167(19) -0.0070(17) -0.0027(17) 0.0019(16)
C(13) 0.029(3) 0.0106(17) 0.0162(18) -0.0013(15) 0.0000(16) -0.0033(15)
C(14) 0.025(2) 0.0130(17) 0.0164(18) 0.0020(15) 0.0001(15) 0.0013(15)
C(15) 0.025(2) 0.0196(19) 0.021(2) 0.0008(16) 0.0025(16) -0.0089(16)
C(16) 0.029(3) 0.022(2) 0.032(3) -0.0009(17) 0.0028(18) -0.0026(18)
C(17) 0.026(3) 0.032(3) 0.050(3) -0.0048(19) 0.005(3) -0.007(3)
C(18) 0.025(3) 0.036(3) 0.051(3) 0.004(2) -0.002(3) -0.010(3)
C(19) 0.028(3) 0.031(3) 0.041(3) 0.0076(19) -0.005(2) -0.003(2)
C(20) 0.029(3) 0.023(2) 0.028(3) 0.0048(17) 0.0005(18) 0.0005(18)
C(21) 0.024(2) 0.0131(17) 0.0160(18) -0.0035(15) 0.0017(15) 0.0015(15)
C(22) 0.035(3) 0.019(2) 0.023(2) 0.0019(17) 0.0060(18) -0.0020(17)
C(23) 0.052(3) 0.018(2) 0.019(2) -0.0012(19) 0.0081(19) -0.0019(17)
C(24) 0.059(4) 0.023(3) 0.016(2) 0.001(2) 0.006(2) 0.0034(17)
C(25) 0.044(3) 0.0144(19) 0.020(2) -0.0004(17) 0.0045(18) 0.0036(16)
C(26) 0.023(2) 0.0133(18) 0.0190(19) -0.0018(15) 0.0027(15) -0.0012(15)
C(27) 0.020(2) 0.0156(18) 0.025(2) -0.0017(15) 0.0015(16) -0.0024(16)
C(28) 0.024(2) 0.019(2) 0.030(3) -0.0030(16) 0.0002(17) 0.0030(17)
C(29) 0.028(3) 0.038(3) 0.040(3) -0.009(2) -0.006(2) 0.004(3)
C(30) 0.028(3) 0.035(3) 0.047(3) -0.017(2) -0.003(2) 0.004(3)
C(31) 0.037(3) 0.027(3) 0.042(3) -0.012(2) 0.006(3) 0.010(2)
C(32) 0.028(3) 0.023(2) 0.029(3) -0.0034(17) 0.0024(18) 0.0043(18)
C(33) 0.026(2) 0.0122(17) 0.0149(17) 0.0031(15) -0.0023(15) 0.0022(14)
C(34) 0.023(2) 0.0169(18) 0.0166(18) 0.0030(15) -0.0011(15) -0.0022(15)
C(35) 0.029(2) 0.0163(18) 0.0107(17) 0.0029(15) -0.0042(15) 0.0005(15)
C(36) 0.035(3) 0.0123(18) 0.0179(19) 0.0012(16) -0.0042(17) 0.0024(15)
C(37) 0.043(3) 0.017(2) 0.021(2) -0.0035(18) -0.0054(19) 0.0008(17)
C(38) 0.061(4) 0.015(2) 0.018(2) 0.003(2) -0.008(2) -0.0020(16)
C(39) 0.054(3) 0.020(2) 0.017(2) 0.012(2) -0.0011(19) 0.0001(17)
C(40) 0.036(3) 0.022(2) 0.0170(19) 0.0105(18) -0.0010(17) 0.0031(16)
C(41) 0.022(2) 0.0189(19) 0.020(2) 0.0006(15) 0.0020(16) 0.0010(16)
C(42) 0.029(3) 0.031(3) 0.022(2) 0.0010(18) 0.0038(18) 0.0016(18)
C(43) 0.030(3) 0.047(3) 0.023(3) 0.004(2) 0.0069(18) 0.005(2)
C(44) 0.027(3) 0.041(3) 0.039(3) -0.003(2) 0.009(2) 0.002(3)
C(45) 0.027(3) 0.040(3) 0.029(3) -0.001(2) 0.0008(19) 0.000(2)
C(46) 0.027(3) 0.027(3) 0.022(2) -0.0007(17) 0.0013(17) -0.0004(17)
C(47) 0.028(3) 0.023(2) 0.0164(19) 0.0059(17) -0.0067(16) -0.0017(16)
C(48) 0.043(3) 0.0138(18) 0.0124(18) 0.0049(17) -0.0100(17) 0.0030(15)
C(49) 0.036(3) 0.022(2) 0.0080(17) -0.0052(17) -0.0042(16) 0.0045(15)
C(50) 0.035(3) 0.0174(19) 0.0093(17) 0.0053(16) -0.0046(16) 0.0006(14)
C(51) 0.029(3) 0.0193(19) 0.0130(18) -0.0056(16) -0.0066(16) -0.0019(15)
C(52) 0.035(3) 0.035(3) 0.047(3) 0.005(3) -0.007(3) 0.002(3)
C(53) 0.091(6) 0.083(6) 0.056(5) -0.023(5) -0.003(4) 0.025(4)
C(54) 0.091(7) 0.092(7) 0.163(10) 0.036(6) -0.048(7) -0.068(7)

loop_
_atom_type_symbol
_atom_type_description
_atom_type_scat_dispersion_real
_atom_type_scat_dispersion_imag
_atom_type_scat_source
C C 0.0033 0.0016
;
International Tables for Crystallography
(1992, Vol. C, Tables 4.2.6.8 and 6.1.1.4)
;
H H 0.0000 0.0000
;
International Tables for Crystallography
(1992, Vol. C, Table 6.1.1.4)
;
O O 0.0106 0.0060
;
International Tables for Crystallography
(1992, Vol. C, Tables 4.2.6.8 and 6.1.1.4)
;
F F 0.0171 0.0103
;
International Tables for Crystallography
(1992, Vol. C, Tables 4.2.6.8 and 6.1.1.4)
;
P P 0.1023 0.0942
;
International Tables for Crystallography
(1992, Vol. C, Tables 4.2.6.8 and 6.1.1.4)
;
S S 0.1246 0.1234
;
International Tables for Crystallography
(1992, Vol. C, Tables 4.2.6.8 and 6.1.1.4)
;
Cl Cl 0.1484 0.1585
;
International Tables for Crystallography
(1992, Vol. C, Tables 4.2.6.8 and 6.1.1.4)
;
Mo Mo -1.6832 0.6857
;
International Tables for Crystallography
(1992, Vol. C, Tables 4.2.6.8 and 6.1.1.4)
;

loop_
_geom_angle_atom_site_label_1
_geom_angle_atom_site_label_2
_geom_angle_atom_site_label_3
_geom_angle
_geom_angle_publ_flag
P(1) Mo(1) P(2) 75.82(4) yes
P(1) Mo(1) P(3) 107.13(4) yes
P(1) Mo(1) P(4) 89.74(4) yes
P(1) Mo(1) C(47) 128.08(11) yes
P(1) Mo(1) C(48) 94.30(11) yes
P(1) Mo(1) C(49) 90.32(11) yes
P(1) Mo(1) C(50) 119.31(11) yes
P(1) Mo(1) C(51) 148.80(10) yes
P(2) Mo(1) P(3) 75.16(4) yes
P(2) Mo(1) P(4) 141.60(4) yes
P(2) Mo(1) C(47) 83.08(11) yes
P(2) Mo(1) C(48) 85.34(11) yes
P(2) Mo(1) C(49) 118.40(11) yes
P(2) Mo(1) C(50) 140.35(10) yes
P(2) Mo(1) C(51) 114.32(11) yes
P(3) Mo(1) P(4) 75.57(4) yes
P(3) Mo(1) C(47) 112.39(12) yes
P(3) Mo(1) C(48) 146.05(12) yes
P(3) Mo(1) C(49) 160.63(10) yes
P(3) Mo(1) C(50) 125.53(10) yes
P(3) Mo(1) C(51) 104.03(11) yes
P(4) Mo(1) C(47) 131.41(11) yes
P(4) Mo(1) C(48) 131.75(12) yes
P(4) Mo(1) C(49) 96.67(11) yes
P(4) Mo(1) C(50) 77.69(10) yes
P(4) Mo(1) C(51) 96.51(11) yes
C(47) Mo(1) C(48) 36.42(15) yes
C(47) Mo(1) C(49) 59.46(16) yes
C(47) Mo(1) C(50) 58.39(15) yes
C(47) Mo(1) C(51) 35.13(15) yes
C(48) Mo(1) C(49) 35.38(16) yes
C(48) Mo(1) C(50) 58.61(14) yes
C(48) Mo(1) C(51) 59.14(14) yes
C(49) Mo(1) C(50) 35.22(14) yes
C(49) Mo(1) C(51) 58.64(14) yes
C(50) Mo(1) C(51) 34.62(15) yes
O(1) S(1) O(2) 114.4(3) yes
O(1) S(1) O(3) 114.4(3) yes
O(1) S(1) C(52) 104.0(3) yes
O(2) S(1) O(3) 115.7(3) yes
O(2) S(1) C(52) 102.4(3) yes
O(3) S(1) C(52) 103.6(3) yes
Mo(1) P(1) C(1) 128.52(13) yes
Mo(1) P(1) C(7) 112.20(13) yes
Mo(1) P(1) C(13) 113.10(13) yes
C(1) P(1) C(7) 102.52(18) yes
C(1) P(1) C(13) 94.51(17) yes
C(7) P(1) C(13) 102.00(18) yes
Mo(1) P(2) C(14) 111.91(14) yes
Mo(1) P(2) C(15) 122.18(14) yes
Mo(1) P(2) C(21) 111.68(13) yes
C(14) P(2) C(15) 102.63(18) yes
C(14) P(2) C(21) 103.85(17) yes
C(15) P(2) C(21) 102.66(19) yes
Mo(1) P(3) C(26) 111.83(13) yes
Mo(1) P(3) C(27) 121.63(13) yes
Mo(1) P(3) C(33) 116.16(14) yes
C(26) P(3) C(27) 99.89(19) yes
C(26) P(3) C(33) 105.10(17) yes
C(27) P(3) C(33) 99.83(18) yes
Mo(1) P(4) C(34) 111.75(14) yes
Mo(1) P(4) C(35) 114.30(13) yes
Mo(1) P(4) C(41) 121.57(14) yes
C(34) P(4) C(35) 99.78(17) yes
C(34) P(4) C(41) 103.87(18) yes
C(35) P(4) C(41) 102.89(19) yes
P(1) C(1) C(2) 117.7(3) yes
P(1) C(1) C(6) 122.9(3) yes
C(2) C(1) C(6) 118.2(4) yes
C(1) C(2) C(3) 121.6(4) yes
C(2) C(3) C(4) 119.1(4) yes
C(3) C(4) C(5) 119.6(4) yes
C(4) C(5) C(6) 121.5(5) yes
C(1) C(6) C(5) 119.9(4) yes
P(1) C(7) C(8) 121.5(3) yes
P(1) C(7) C(12) 119.8(4) yes
C(8) C(7) C(12) 118.5(4) yes
C(7) C(8) C(9) 120.3(4) yes
C(8) C(9) C(10) 120.6(5) yes
C(9) C(10) C(11) 120.2(5) yes
C(10) C(11) C(12) 120.1(4) yes
C(7) C(12) C(11) 120.4(4) yes
P(1) C(13) C(14) 112.7(3) yes
P(2) C(14) C(13) 106.2(3) yes
P(2) C(15) C(16) 120.4(3) yes
P(2) C(15) C(20) 120.5(4) yes
C(16) C(15) C(20) 119.0(4) yes
C(15) C(16) C(17) 120.4(5) yes
C(16) C(17) C(18) 120.5(5) yes
C(17) C(18) C(19) 119.5(5) yes
C(18) C(19) C(20) 120.9(5) yes
C(15) C(20) C(19) 119.8(5) yes
P(2) C(21) C(22) 123.8(3) yes
P(2) C(21) C(26) 115.7(3) yes
C(22) C(21) C(26) 120.5(4) yes
C(21) C(22) C(23) 120.2(4) yes
C(22) C(23) C(24) 119.5(4) yes
C(23) C(24) C(25) 121.4(4) yes
C(24) C(25) C(26) 119.0(4) yes
P(3) C(26) C(21) 115.2(3) yes
P(3) C(26) C(25) 125.4(3) yes
C(21) C(26) C(25) 119.4(4) yes
P(3) C(27) C(28) 119.7(3) yes
P(3) C(27) C(32) 121.5(3) yes
C(28) C(27) C(32) 118.8(4) yes
C(27) C(28) C(29) 120.6(4) yes
C(28) C(29) C(30) 119.8(5) yes
C(29) C(30) C(31) 119.9(5) yes
C(30) C(31) C(32) 119.9(5) yes
C(27) C(32) C(31) 121.0(4) yes
P(3) C(33) C(34) 110.9(3) yes
P(4) C(34) C(33) 109.1(3) yes
P(4) C(35) C(36) 117.8(3) yes
P(4) C(35) C(40) 122.9(4) yes
C(36) C(35) C(40) 119.3(4) yes
C(35) C(36) C(37) 120.7(4) yes
C(36) C(37) C(38) 119.7(5) yes
C(37) C(38) C(39) 119.9(4) yes
C(38) C(39) C(40) 120.6(5) yes
C(35) C(40) C(39) 119.9(5) yes
P(4) C(41) C(42) 120.4(3) yes
P(4) C(41) C(46) 121.4(4) yes
C(42) C(41) C(46) 118.1(4) yes
C(41) C(42) C(43) 121.5(4) yes
C(42) C(43) C(44) 119.7(5) yes
C(43) C(44) C(45) 119.3(5) yes
C(44) C(45) C(46) 119.9(4) yes
C(41) C(46) C(45) 121.4(4) yes
Mo(1) C(47) C(48) 71.4(3) yes
Mo(1) C(47) C(51) 74.7(3) yes
C(48) C(47) C(51) 107.7(4) yes
Mo(1) C(48) C(47) 72.2(3) yes
Mo(1) C(48) C(49) 74.1(3) yes
C(47) C(48) C(49) 108.1(4) yes
Mo(1) C(49) C(48) 70.5(3) yes
Mo(1) C(49) C(50) 73.6(3) yes
C(48) C(49) C(50) 107.4(4) yes
Mo(1) C(50) C(49) 71.2(2) yes
Mo(1) C(50) C(51) 72.4(3) yes
C(49) C(50) C(51) 108.7(4) yes
Mo(1) C(51) C(47) 70.1(3) yes
Mo(1) C(51) C(50) 73.0(3) yes
C(47) C(51) C(50) 108.1(4) yes
S(1) C(52) F(1) 111.7(4) yes
S(1) C(52) F(2) 112.6(4) yes
S(1) C(52) F(3) 112.1(4) yes
F(1) C(52) F(2) 106.5(5) yes
F(1) C(52) F(3) 107.0(4) yes
F(2) C(52) F(3) 106.5(5) yes
Cl(1) C(53) Cl(2) 114.3(5) yes
Cl(3) C(54) Cl(4) 117.6(7) yes
Cl(5) C(55) Cl(6) 107.0(10) yes
Cl(7) C(56) Cl(8) 101.1(16) yes
C(1) C(2) H(1) 118.986 no
C(3) C(2) H(1) 119.462 no
C(2) C(3) H(2) 120.579 no
C(4) C(3) H(2) 120.354 no
C(3) C(4) H(3) 120.069 no
C(5) C(4) H(3) 120.349 no
C(4) C(5) H(4) 119.041 no
C(6) C(5) H(4) 119.419 no
C(1) C(6) H(5) 119.667 no
C(5) C(6) H(5) 120.395 no
C(7) C(8) H(6) 119.348 no
C(9) C(8) H(6) 120.401 no
C(8) C(9) H(7) 119.916 no
C(10) C(9) H(7) 119.444 no
C(9) C(10) H(8) 120.388 no
C(11) C(10) H(8) 119.457 no
C(10) C(11) H(9) 119.914 no
C(12) C(11) H(9) 119.949 no
C(7) C(12) H(10) 119.637 no
C(11) C(12) H(10) 120.001 no
P(1) C(13) H(11) 108.697 no
P(1) C(13) H(12) 108.602 no
C(14) C(13) H(11) 108.946 no
C(14) C(13) H(12) 108.411 no
H(11) C(13) H(12) 109.466 no
P(2) C(14) H(13) 110.365 no
P(2) C(14) H(14) 110.157 no
C(13) C(14) H(13) 110.727 no
C(13) C(14) H(14) 109.920 no
H(13) C(14) H(14) 109.453 no
C(15) C(16) H(15) 119.714 no
C(17) C(16) H(15) 119.914 no
C(16) C(17) H(16) 119.901 no
C(18) C(17) H(16) 119.631 no
C(17) C(18) H(17) 120.176 no
C(19) C(18) H(17) 120.333 no
C(18) C(19) H(18) 119.563 no
C(20) C(19) H(18) 119.571 no
C(15) C(20) H(19) 119.720 no
C(19) C(20) H(19) 120.504 no
C(21) C(22) H(20) 119.700 no
C(23) C(22) H(20) 120.079 no
C(22) C(23) H(21) 120.292 no
C(24) C(23) H(21) 120.241 no
C(23) C(24) H(22) 119.394 no
C(25) C(24) H(22) 119.231 no
C(24) C(25) H(23) 120.907 no
C(26) C(25) H(23) 120.101 no
C(27) C(28) H(24) 119.649 no
C(29) C(28) H(24) 119.792 no
C(28) C(29) H(25) 120.015 no
C(30) C(29) H(25) 120.168 no
C(29) C(30) H(26) 119.731 no
C(31) C(30) H(26) 120.328 no
C(30) C(31) H(27) 120.037 no
C(32) C(31) H(27) 120.054 no
C(27) C(32) H(28) 119.006 no
C(31) C(32) H(28) 119.985 no
P(3) C(33) H(29) 109.221 no
P(3) C(33) H(30) 109.010 no
C(34) C(33) H(29) 108.860 no
C(34) C(33) H(30) 109.372 no
H(29) C(33) H(30) 109.463 no
P(4) C(34) H(31) 109.301 no
P(4) C(34) H(32) 109.676 no
C(33) C(34) H(31) 109.320 no
C(33) C(34) H(32) 109.987 no
H(31) C(34) H(32) 109.465 no
C(35) C(36) H(33) 119.280 no
C(37) C(36) H(33) 120.057 no
C(36) C(37) H(34) 119.972 no
C(38) C(37) H(34) 120.370 no
C(37) C(38) H(35) 120.103 no
C(39) C(38) H(35) 120.046 no
C(38) C(39) H(36) 120.051 no
C(40) C(39) H(36) 119.344 no
C(35) C(40) H(37) 119.458 no
C(39) C(40) H(37) 120.675 no
C(41) C(42) H(38) 118.875 no
C(43) C(42) H(38) 119.661 no
C(42) C(43) H(39) 119.902 no
C(44) C(43) H(39) 120.359 no
C(43) C(44) H(40) 120.294 no
C(45) C(44) H(40) 120.402 no
C(44) C(45) H(41) 120.000 no
C(46) C(45) H(41) 120.058 no
C(41) C(46) H(42) 118.942 no
C(45) C(46) H(42) 119.662 no
Mo(1) C(47) H(43) 119.790 no
C(48) C(47) H(43) 126.325 no
C(51) C(47) H(43) 125.958 no
Mo(1) C(48) H(44) 119.450 no
C(47) C(48) H(44) 125.731 no
C(49) C(48) H(44) 126.166 no
Mo(1) C(49) H(45) 121.332 no
C(48) C(49) H(45) 126.168 no
C(50) C(49) H(45) 126.445 no
Mo(1) C(50) H(46) 122.430 no
C(49) C(50) H(46) 125.733 no
C(51) C(50) H(46) 125.552 no
Mo(1) C(51) H(47) 122.506 no
C(47) C(51) H(47) 125.813 no
C(50) C(51) H(47) 126.115 no
Cl(1) C(53) H(48) 108.622 no
Cl(1) C(53) H(49) 108.004 no
Cl(2) C(53) H(48) 108.518 no
Cl(2) C(53) H(49) 107.833 no
H(48) C(53) H(49) 109.453 no
Cl(3) C(54) H(50) 108.117 no
Cl(3) C(54) H(51) 106.619 no
Cl(4) C(54) H(50) 107.999 no
Cl(4) C(54) H(51) 106.845 no
H(50) C(54) H(51) 109.464 no

loop_
_geom_bond_atom_site_label_1
_geom_bond_atom_site_label_2
_geom_bond_distance
_geom_bond_publ_flag
Mo(1) P(1) 2.4518(11) yes
Mo(1) P(2) 2.4499(12) yes
Mo(1) P(3) 2.4287(11) yes
Mo(1) P(4) 2.4867(12) yes
Mo(1) C(47) 2.306(4) yes
Mo(1) C(48) 2.295(4) yes
Mo(1) C(49) 2.342(4) yes
Mo(1) C(50) 2.373(4) yes
Mo(1) C(51) 2.366(4) yes
Cl(1) C(53) 1.810(9) yes
Cl(2) C(53) 1.661(9) yes
Cl(3) C(54) 1.711(10) yes
Cl(4) C(54) 1.718(10) yes
Cl(5) C(55) 1.927(18) yes
Cl(6) C(55) 1.640(18) yes
Cl(7) C(56) 2.05(3) yes
Cl(8) C(56) 1.58(4) yes
S(1) O(1) 1.448(4) yes
S(1) O(2) 1.444(4) yes
S(1) O(3) 1.427(5) yes
S(1) C(52) 1.804(6) yes
P(1) C(1) 1.841(4) yes
P(1) C(7) 1.830(5) yes
P(1) C(13) 1.870(4) yes
P(2) C(14) 1.834(4) yes
P(2) C(15) 1.824(5) yes
P(2) C(21) 1.833(4) yes
P(3) C(26) 1.847(4) yes
P(3) C(27) 1.857(4) yes
P(3) C(33) 1.867(4) yes
P(4) C(34) 1.841(4) yes
P(4) C(35) 1.862(4) yes
P(4) C(41) 1.830(5) yes
F(1) C(52) 1.342(7) yes
F(2) C(52) 1.334(7) yes
F(3) C(52) 1.336(7) yes
C(1) C(2) 1.396(6) yes
C(1) C(6) 1.398(6) yes
C(2) C(3) 1.382(6) yes
C(3) C(4) 1.403(7) yes
C(4) C(5) 1.366(7) yes
C(5) C(6) 1.382(6) yes
C(7) C(8) 1.400(7) yes
C(7) C(12) 1.402(6) yes
C(8) C(9) 1.399(7) yes
C(9) C(10) 1.370(7) yes
C(10) C(11) 1.381(8) yes
C(11) C(12) 1.400(7) yes
C(13) C(14) 1.515(6) yes
C(15) C(16) 1.396(7) yes
C(15) C(20) 1.394(6) yes
C(16) C(17) 1.385(7) yes
C(17) C(18) 1.388(7) yes
C(18) C(19) 1.372(8) yes
C(19) C(20) 1.398(7) yes
C(21) C(22) 1.386(6) yes
C(21) C(26) 1.393(6) yes
C(22) C(23) 1.385(6) yes
C(23) C(24) 1.378(7) yes
C(24) C(25) 1.392(6) yes
C(25) C(26) 1.403(6) yes
C(27) C(28) 1.383(6) yes
C(27) C(32) 1.394(6) yes
C(28) C(29) 1.399(7) yes
C(29) C(30) 1.379(8) yes
C(30) C(31) 1.392(7) yes
C(31) C(32) 1.376(7) yes
C(33) C(34) 1.519(6) yes
C(35) C(36) 1.394(6) yes
C(35) C(40) 1.393(6) yes
C(36) C(37) 1.402(6) yes
C(37) C(38) 1.389(7) yes
C(38) C(39) 1.387(8) yes
C(39) C(40) 1.401(6) yes
C(41) C(42) 1.398(6) yes
C(41) C(46) 1.384(6) yes
C(42) C(43) 1.389(7) yes
C(43) C(44) 1.396(7) yes
C(44) C(45) 1.397(7) yes
C(45) C(46) 1.394(7) yes
C(47) C(48) 1.438(6) yes
C(47) C(51) 1.411(6) yes
C(48) C(49) 1.410(7) yes
C(49) C(50) 1.427(6) yes
C(50) C(51) 1.410(6) yes
C(2) H(1) 0.950 no
C(3) H(2) 0.950 no
C(4) H(3) 0.950 no
C(5) H(4) 0.950 no
C(6) H(5) 0.950 no
C(8) H(6) 0.950 no
C(9) H(7) 0.950 no
C(10) H(8) 0.950 no
C(11) H(9) 0.950 no
C(12) H(10) 0.950 no
C(13) H(11) 0.950 no
C(13) H(12) 0.950 no
C(14) H(13) 0.950 no
C(14) H(14) 0.950 no
C(16) H(15) 0.950 no
C(17) H(16) 0.950 no
C(18) H(17) 0.950 no
C(19) H(18) 0.950 no
C(20) H(19) 0.950 no
C(22) H(20) 0.950 no
C(23) H(21) 0.950 no
C(24) H(22) 0.950 no
C(25) H(23) 0.950 no
C(28) H(24) 0.950 no
C(29) H(25) 0.950 no
C(30) H(26) 0.950 no
C(31) H(27) 0.950 no
C(32) H(28) 0.950 no
C(33) H(29) 0.950 no
C(33) H(30) 0.950 no
C(34) H(31) 0.950 no
C(34) H(32) 0.950 no
C(36) H(33) 0.950 no
C(37) H(34) 0.950 no
C(38) H(35) 0.950 no
C(39) H(36) 0.950 no
C(40) H(37) 0.950 no
C(42) H(38) 0.950 no
C(43) H(39) 0.950 no
C(44) H(40) 0.950 no
C(45) H(41) 0.950 no
C(46) H(42) 0.950 no
C(47) H(43) 0.950 no
C(48) H(44) 0.950 no
C(49) H(45) 0.950 no
C(50) H(46) 0.950 no
C(51) H(47) 0.950 no
C(53) H(48) 0.950 no
C(53) H(49) 0.950 no
C(54) H(50) 0.950 no
C(54) H(51) 0.950 no
